data_7201208
loop_
_publ_author_name
'Kajiwara, Takashi'
'Takahashi, Kohei'
'Hiraizumi, Tomonari'
'Takaishi, Shinya'
'Yamashita, Masahiro'

_publ_section_title
;
 Structural correlations between the crystal field and magnetic
 anisotropy of Ln--Cu single-molecule magnets
;
_journal_issue 10
_journal_name_full CrystEngComm
_journal_page_first 2110
_journal_paper_doi 10.1039/b906182g
_journal_volume 11
_journal_year 2009
_chemical_formula_sum 'C46 H64 Cu2 N14 O32 Tb2'
_chemical_formula_weight 1770.03
_chemical_name_systematic
;
?
;
_space_group_IT_number 15
_symmetry_cell_setting monoclinic
_symmetry_space_group_name_Hall '-C 2yc'
_symmetry_space_group_name_H-M 'C 1 2/c 1'
_atom_sites_solution_hydrogens geom
_atom_sites_solution_primary direct
_atom_sites_solution_secondary difmap
_audit_creation_method SHELXL-97
_cell_angle_alpha 90.00
_cell_angle_beta 99.718(4)
_cell_angle_gamma 90.00
_cell_formula_units_Z 4
_cell_length_a 14.459(3)
_cell_length_b 18.079(4)
_cell_length_c 23.943(5)
_cell_measurement_temperature 100(2)
_cell_volume 6169(2)
_computing_cell_refinement 'Bruker SMART'
_computing_data_collection 'Bruker SMART'
_computing_data_reduction 'Bruker SHELXTL'
_computing_molecular_graphics 'Bruker SHELXTL'
_computing_publication_material 'Bruker SHELXTL'
_computing_structure_refinement 'Bruker SHELXTL'
_computing_structure_solution 'Bruker SHELXTL'
_diffrn_ambient_temperature 100(2)
_diffrn_measured_fraction_theta_full 0.992
_diffrn_measured_fraction_theta_max 0.992
_diffrn_measurement_device_type 'CCD area detector'
_diffrn_measurement_method 'phi and omega scans'
_diffrn_radiation_monochromator graphite
_diffrn_radiation_source 'sealed tube'
_diffrn_radiation_type MoK\a
_diffrn_radiation_wavelength 0.71073
_diffrn_reflns_av_R_equivalents 0.1243
_diffrn_reflns_av_sigmaI/netI 0.1032
_diffrn_reflns_limit_h_max 20
_diffrn_reflns_limit_h_min -20
_diffrn_reflns_limit_k_max 25
_diffrn_reflns_limit_k_min -25
_diffrn_reflns_limit_l_max 33
_diffrn_reflns_limit_l_min -33
_diffrn_reflns_number 35944
_diffrn_reflns_theta_full 30.07
_diffrn_reflns_theta_max 30.07
_diffrn_reflns_theta_min 1.73
_exptl_absorpt_coefficient_mu 3.050
_exptl_absorpt_correction_T_max 0.5709
_exptl_absorpt_correction_T_min 0.4023
_exptl_absorpt_correction_type integration
_exptl_crystal_colour green
_exptl_crystal_density_diffrn 1.906
_exptl_crystal_density_method 'not measured'
_exptl_crystal_description prism
_exptl_crystal_F_000 3528
_exptl_crystal_size_max 0.40
_exptl_crystal_size_mid 0.30
_exptl_crystal_size_min 0.20
_refine_diff_density_max 2.541
_refine_diff_density_min -1.044
_refine_diff_density_rms 0.157
_refine_ls_extinction_method none
_refine_ls_goodness_of_fit_ref 0.831
_refine_ls_hydrogen_treatment mixed
_refine_ls_matrix_type full
_refine_ls_number_parameters 443
_refine_ls_number_reflns 9000
_refine_ls_number_restraints 0
_refine_ls_restrained_S_all 0.831
_refine_ls_R_factor_all 0.0555
_refine_ls_R_factor_gt 0.0366
_refine_ls_shift/su_max 0.001
_refine_ls_shift/su_mean 0.000
_refine_ls_structure_factor_coef Fsqd
_refine_ls_weighting_details 'calc w=1/[\s^2^(Fo^2^)+(0.0000P)^2^+0.0000P] where P=(Fo^2^+2Fc^2^)/3'
_refine_ls_weighting_scheme calc
_refine_ls_wR_factor_gt 0.0692
_refine_ls_wR_factor_ref 0.0724
_reflns_number_gt 6380
_reflns_number_total 9000
_reflns_threshold_expression >2sigma(I)
_cod_data_source_file b906182g.txt
_cod_data_source_block TbCu_complex
_cod_depositor_comments
;
The following automatic conversions were performed:
'_symmetry_cell_setting' value 'Monoclinic' changed to 'monoclinic'
according to '/home/saulius/struct/CIF-dictionaries/cif_core.dic'
dictionary named 'cif_core.dic' version 2.4.1 from 2010-06-29.

Automatic conversion script
Id: cif_fix_enum 1527 2010-12-29 10:47:43Z saulius 
;
_cod_original_sg_symbol_H-M 'C2/c '
_cod_database_code 7201208

loop_
_symmetry_equiv_pos_as_xyz
'x, y, z'
'-x, y, -z+1/2'
'x+1/2, y+1/2, z'
'-x+1/2, y+1/2, -z+1/2'
'-x, -y, -z'
'x, -y, z-1/2'
'-x+1/2, -y+1/2, -z'
'x+1/2, -y+1/2, z-1/2'

loop_
_atom_site_label
_atom_site_type_symbol
_atom_site_fract_x
_atom_site_fract_y
_atom_site_fract_z
_atom_site_U_iso_or_equiv
_atom_site_adp_type
_atom_site_occupancy
_atom_site_symmetry_multiplicity
_atom_site_calc_flag
_atom_site_refinement_flags
_atom_site_disorder_assembly
_atom_site_disorder_group
Tb Tb 0.112339(12) 0.006891(8) 0.144546(6) 0.01401(5) Uani 1 1 d . . .
Cu Cu 0.15492(3) -0.05576(2) 0.284685(16) 0.01435(9) Uani 1 1 d . . .
O1 O 0.07038(18) -0.11792(12) 0.10051(9) 0.0190(5) Uani 1 1 d . . .
O2 O 0.10706(17) -0.09344(12) 0.20891(9) 0.0162(5) Uani 1 1 d . . .
N1 N 0.1553(2) -0.15445(15) 0.31988(11) 0.0164(6) Uani 1 1 d . . .
C1 C 0.0392(3) -0.1300(2) 0.04035(13) 0.0226(8) Uani 1 1 d . . .
H1 H 0.0841 -0.1621 0.0256 0.034 Uiso 1 1 calc R . .
H2 H 0.0352 -0.0824 0.0205 0.034 Uiso 1 1 calc R . .
H3 H -0.0227 -0.1536 0.0344 0.034 Uiso 1 1 calc R . .
C2 C 0.0742(3) -0.17986(18) 0.13495(14) 0.0169(7) Uani 1 1 d . . .
C3 C 0.0566(3) -0.25081(19) 0.11559(15) 0.0198(7) Uani 1 1 d . . .
H4 H 0.0414 -0.2602 0.0761 0.024 Uiso 1 1 calc R . .
C4 C 0.0611(3) -0.30941(18) 0.15430(14) 0.0206(8) Uani 1 1 d . . .
H5 H 0.0462 -0.3582 0.1411 0.025 Uiso 1 1 calc R . .
C5 C 0.0870(3) -0.29641(18) 0.21134(15) 0.0198(7) Uani 1 1 d . . .
H6 H 0.0922 -0.3365 0.2373 0.024 Uiso 1 1 calc R . .
C6 C 0.1060(2) -0.22349(17) 0.23146(13) 0.0150(7) Uani 1 1 d . . .
C7 C 0.0963(2) -0.16415(17) 0.19337(13) 0.0132(7) Uani 1 1 d . . .
C8 C 0.1334(3) -0.21459(18) 0.29236(14) 0.0175(7) Uani 1 1 d . . .
H7 H 0.1353 -0.2585 0.3144 0.021 Uiso 1 1 calc R . .
C9 C 0.1796(3) -0.1600(2) 0.38207(14) 0.0271(9) Uani 1 1 d . . .
H8 H 0.1288 -0.1356 0.3982 0.033 Uiso 1 1 calc R . .
H9 H 0.2372 -0.1305 0.3939 0.033 Uiso 1 1 calc R . .
C10 C 0.1954(4) -0.2339(3) 0.40924(18) 0.0474(13) Uani 1 1 d . . .
H10 H 0.1375 -0.2630 0.4013 0.071 Uiso 1 1 calc R . .
H11 H 0.2138 -0.2278 0.4503 0.071 Uiso 1 1 calc R . .
H12 H 0.2454 -0.2597 0.3941 0.071 Uiso 1 1 calc R . .
O3 O 0.07962(17) 0.13664(12) 0.17056(9) 0.0174(5) Uani 1 1 d . . .
O4 O 0.14751(17) 0.03400(12) 0.24016(9) 0.0160(5) Uani 1 1 d . . .
N2 N 0.2623(2) -0.00759(14) 0.33946(11) 0.0153(6) Uani 1 1 d . . .
H13 H 0.2771 -0.0393 0.3703 0.018 Uiso 1 1 calc R . .
N3 N 0.0860(2) 0.02723(15) 0.38876(11) 0.0154(6) Uani 1 1 d . . .
O5 O 0.02378(17) 0.02631(13) 0.42342(9) 0.0188(5) Uani 1 1 d . . .
O6 O 0.05212(16) 0.00158(12) 0.33725(8) 0.0158(5) Uani 1 1 d . . .
C11 C 0.0297(3) 0.19182(18) 0.13321(14) 0.0206(8) Uani 1 1 d . . .
H14 H -0.0165 0.2166 0.1524 0.031 Uiso 1 1 calc R . .
H15 H -0.0025 0.1678 0.0986 0.031 Uiso 1 1 calc R . .
H16 H 0.0744 0.2284 0.1234 0.031 Uiso 1 1 calc R . .
C12 C 0.1200(2) 0.16087(18) 0.22420(14) 0.0169(7) Uani 1 1 d . . .
C13 C 0.1263(3) 0.23405(18) 0.24113(15) 0.0193(7) Uani 1 1 d . . .
H17 H 0.1014 0.2721 0.2156 0.023 Uiso 1 1 calc R . .
C14 C 0.1692(3) 0.25134(18) 0.29576(14) 0.0197(7) Uani 1 1 d . . .
H18 H 0.1746 0.3015 0.3077 0.024 Uiso 1 1 calc R . .
C15 C 0.2041(3) 0.19594(18) 0.33261(14) 0.0186(7) Uani 1 1 d . . .
H19 H 0.2336 0.2086 0.3699 0.022 Uiso 1 1 calc R . .
C16 C 0.1973(2) 0.12115(17) 0.31675(13) 0.0147(7) Uani 1 1 d . . .
C17 C 0.1555(2) 0.10315(18) 0.26158(13) 0.0154(7) Uani 1 1 d . . .
C18 C 0.2355(2) 0.06443(17) 0.36187(13) 0.0154(7) Uani 1 1 d . . .
H20 H 0.2941 0.0861 0.3839 0.019 Uiso 1 1 calc R . .
C19 C 0.3477(2) -0.00100(18) 0.31272(14) 0.0194(7) Uani 1 1 d . . .
H21 H 0.3981 0.0240 0.3392 0.023 Uiso 1 1 calc R . .
H22 H 0.3334 0.0295 0.2780 0.023 Uiso 1 1 calc R . .
C20 C 0.3809(3) -0.07631(18) 0.29792(14) 0.0213(8) Uani 1 1 d . . .
H23 H 0.3984 -0.1054 0.3326 0.032 Uiso 1 1 calc R . .
H24 H 0.4355 -0.0709 0.2790 0.032 Uiso 1 1 calc R . .
H25 H 0.3304 -0.1015 0.2726 0.032 Uiso 1 1 calc R . .
C21 C 0.1689(3) 0.05349(18) 0.40306(14) 0.0162(7) Uani 1 1 d . . .
H26 H 0.186(3) 0.069(2) 0.4362(17) 0.035(12) Uiso 1 1 d . . .
O7 O 0.13832(18) 0.10674(13) 0.06774(10) 0.0229(6) Uani 1 1 d . . .
O8 O 0.17866(19) -0.00594(12) 0.05603(10) 0.0217(5) Uani 1 1 d . . .
N4 N 0.1756(2) 0.06144(16) 0.03896(12) 0.0204(6) Uani 1 1 d . . .
O9 O 0.20769(19) 0.07948(15) -0.00315(10) 0.0285(6) Uani 1 1 d . . .
O10 O 0.27484(18) 0.06555(14) 0.15871(10) 0.0250(6) Uani 1 1 d . . .
O11 O 0.26937(18) -0.05360(14) 0.16549(10) 0.0228(6) Uani 1 1 d . . .
N5 N 0.3187(2) 0.00446(18) 0.16405(12) 0.0253(7) Uani 1 1 d . . .
O12 O 0.4041(2) 0.00138(17) 0.16700(12) 0.0405(8) Uani 1 1 d . . .
O13 O 0.3895(3) 0.0226(2) 0.48904(18) 0.0675(11) Uani 1 1 d . . .
O14 O 0.3924(2) -0.0770(2) 0.44271(13) 0.0554(10) Uani 1 1 d . . .
N6 N 0.3985(3) -0.0444(2) 0.48607(17) 0.0415(9) Uani 1 1 d . . .
C22 C 0.4206(4) -0.0852(3) 0.54037(17) 0.0528(14) Uani 1 1 d . . .
H27 H 0.3705 -0.1209 0.5431 0.079 Uiso 1 1 calc R . .
H28 H 0.4256 -0.0502 0.5720 0.079 Uiso 1 1 calc R . .
H29 H 0.4802 -0.1115 0.5420 0.079 Uiso 1 1 calc R . .
O15 O 0.2988(3) 0.1842(2) 0.47715(13) 0.0558(10) Uani 1 1 d . . .
O16 O 0.4348(3) 0.20459(19) 0.52894(13) 0.0513(9) Uani 1 1 d . . .
N7 N 0.3538(3) 0.1791(2) 0.52142(14) 0.0379(9) Uani 1 1 d . . .
C23 C 0.3223(4) 0.1450(2) 0.57058(16) 0.0421(12) Uani 1 1 d . . .
H30 H 0.3768 0.1338 0.5996 0.063 Uiso 1 1 calc R . .
H31 H 0.2884 0.0991 0.5588 0.063 Uiso 1 1 calc R . .
H32 H 0.2805 0.1792 0.5861 0.063 Uiso 1 1 calc R . .

loop_
_atom_site_aniso_label
_atom_site_aniso_U_11
_atom_site_aniso_U_22
_atom_site_aniso_U_33
_atom_site_aniso_U_23
_atom_site_aniso_U_13
_atom_site_aniso_U_12
Tb 0.01645(8) 0.01415(8) 0.01179(7) 0.00070(6) 0.00346(6) 0.00038(7)
Cu 0.0189(2) 0.01164(19) 0.01238(19) 0.00031(15) 0.00235(16) -0.00074(16)
O1 0.0294(15) 0.0177(12) 0.0095(11) 0.0005(9) 0.0019(10) 0.0000(10)
O2 0.0247(14) 0.0132(11) 0.0115(11) -0.0005(9) 0.0055(10) -0.0020(9)
N1 0.0212(16) 0.0169(14) 0.0116(13) 0.0008(11) 0.0045(12) 0.0002(12)
C1 0.030(2) 0.0244(19) 0.0124(16) 0.0001(14) 0.0012(15) -0.0026(16)
C2 0.0144(17) 0.0186(17) 0.0184(17) 0.0000(14) 0.0050(14) 0.0017(13)
C3 0.0203(19) 0.0210(17) 0.0179(17) -0.0038(14) 0.0027(15) 0.0031(14)
C4 0.026(2) 0.0128(16) 0.0238(18) -0.0021(14) 0.0047(16) -0.0002(14)
C5 0.0211(19) 0.0146(16) 0.0238(18) 0.0005(14) 0.0041(15) 0.0000(14)
C6 0.0154(17) 0.0154(16) 0.0138(16) -0.0008(13) 0.0019(13) -0.0004(13)
C7 0.0154(17) 0.0127(15) 0.0129(16) -0.0008(12) 0.0061(13) 0.0013(12)
C8 0.0215(19) 0.0157(16) 0.0152(16) 0.0054(13) 0.0030(14) -0.0009(14)
C9 0.046(3) 0.0213(18) 0.0128(17) 0.0046(14) 0.0015(17) -0.0056(17)
C10 0.063(4) 0.047(3) 0.030(2) 0.001(2) -0.001(2) 0.008(2)
O3 0.0250(14) 0.0160(11) 0.0104(11) 0.0013(9) 0.0006(10) 0.0007(10)
O4 0.0227(13) 0.0127(11) 0.0117(11) -0.0007(9) -0.0001(10) -0.0007(9)
N2 0.0155(14) 0.0135(13) 0.0171(13) 0.0013(11) 0.0034(11) -0.0015(11)
N3 0.0210(16) 0.0127(13) 0.0135(13) 0.0011(10) 0.0052(12) 0.0016(11)
O5 0.0173(13) 0.0267(13) 0.0143(11) -0.0016(10) 0.0081(10) 0.0005(10)
O6 0.0180(12) 0.0192(12) 0.0100(10) -0.0029(9) 0.0017(9) -0.0009(10)
C11 0.024(2) 0.0187(17) 0.0182(17) 0.0041(14) 0.0013(15) 0.0028(15)
C12 0.0175(18) 0.0173(16) 0.0164(17) -0.0022(13) 0.0044(14) -0.0006(13)
C13 0.023(2) 0.0152(16) 0.0211(18) 0.0032(14) 0.0070(15) 0.0028(14)
C14 0.024(2) 0.0125(16) 0.0232(18) -0.0039(14) 0.0060(15) -0.0020(14)
C15 0.0216(19) 0.0167(16) 0.0178(17) -0.0026(14) 0.0041(14) -0.0019(14)
C16 0.0161(17) 0.0122(15) 0.0160(16) -0.0001(13) 0.0032(13) -0.0010(13)
C17 0.0159(17) 0.0164(16) 0.0148(16) -0.0043(13) 0.0052(13) -0.0017(13)
C18 0.0155(17) 0.0143(16) 0.0165(16) -0.0019(13) 0.0028(13) -0.0018(13)
C19 0.0184(17) 0.0184(17) 0.0213(16) 0.0002(14) 0.0033(14) -0.0028(15)
C20 0.024(2) 0.0202(17) 0.0206(18) -0.0024(14) 0.0060(15) 0.0011(15)
C21 0.0217(19) 0.0171(17) 0.0099(16) -0.0030(13) 0.0033(14) -0.0019(14)
O7 0.0259(15) 0.0230(13) 0.0209(13) 0.0015(11) 0.0069(11) 0.0021(11)
O8 0.0285(14) 0.0178(12) 0.0189(11) 0.0031(10) 0.0042(10) 0.0017(11)
N4 0.0194(16) 0.0248(16) 0.0165(15) 0.0030(13) 0.0020(12) -0.0007(13)
O9 0.0325(17) 0.0365(15) 0.0187(13) 0.0076(12) 0.0111(12) 0.0011(12)
O10 0.0258(15) 0.0254(14) 0.0230(13) 0.0022(11) 0.0022(11) -0.0024(11)
O11 0.0242(15) 0.0260(14) 0.0188(12) 0.0045(11) 0.0051(11) 0.0052(11)
N5 0.0221(16) 0.0386(19) 0.0148(13) 0.0028(14) 0.0020(12) 0.0030(15)
O12 0.0190(14) 0.060(2) 0.0418(16) 0.0139(15) 0.0044(13) 0.0035(15)
O13 0.048(2) 0.046(2) 0.111(3) 0.009(2) 0.019(2) 0.0034(17)
O14 0.049(2) 0.093(3) 0.0235(16) -0.0034(18) 0.0047(15) 0.018(2)
N6 0.028(2) 0.052(3) 0.044(2) 0.008(2) 0.0059(18) 0.0003(18)
C22 0.045(3) 0.084(4) 0.030(2) 0.022(3) 0.007(2) 0.018(3)
O15 0.070(3) 0.065(2) 0.0273(17) 0.0074(16) -0.0069(17) -0.0214(19)
O16 0.055(2) 0.059(2) 0.0415(18) 0.0043(16) 0.0126(16) -0.0219(18)
N7 0.056(3) 0.035(2) 0.0240(19) 0.0004(16) 0.0107(18) -0.0120(18)
C23 0.071(4) 0.035(2) 0.025(2) -0.0010(19) 0.020(2) -0.009(2)

loop_
_atom_type_symbol
_atom_type_description
_atom_type_scat_dispersion_real
_atom_type_scat_dispersion_imag
_atom_type_scat_source
C C 0.0033 0.0016 'International Tables Vol C Tables 4.2.6.8 and 6.1.1.4'
H H 0.0000 0.0000 'International Tables Vol C Tables 4.2.6.8 and 6.1.1.4'
N N 0.0061 0.0033 'International Tables Vol C Tables 4.2.6.8 and 6.1.1.4'
O O 0.0106 0.0060 'International Tables Vol C Tables 4.2.6.8 and 6.1.1.4'
Cu Cu 0.3201 1.2651 'International Tables Vol C Tables 4.2.6.8 and 6.1.1.4'
Tb Tb -0.1723 4.1537 'International Tables Vol C Tables 4.2.6.8 and 6.1.1.4'

loop_
_geom_angle_atom_site_label_1
_geom_angle_atom_site_label_2
_geom_angle_atom_site_label_3
_geom_angle
_geom_angle_site_symmetry_1
_geom_angle_site_symmetry_3
_geom_angle_publ_flag
O4 Tb O5 132.06(8) . 2 ?
O4 Tb O2 63.13(7) . . ?
O5 Tb O2 116.37(8) 2 . ?
O4 Tb O8 144.46(8) . . ?
O5 Tb O8 79.77(8) 2 . ?
O2 Tb O8 122.62(8) . . ?
O4 Tb O6 83.79(8) . 2 ?
O5 Tb O6 54.29(7) 2 2 ?
O2 Tb O6 73.89(8) . 2 ?
O8 Tb O6 131.62(7) . 2 ?
O4 Tb O3 64.69(7) . . ?
O5 Tb O3 82.00(8) 2 . ?
O2 Tb O3 121.67(8) . . ?
O8 Tb O3 114.75(7) . . ?
O6 Tb O3 76.44(8) 2 . ?
O4 Tb O11 81.56(8) . . ?
O5 Tb O11 146.04(8) 2 . ?
O2 Tb O11 70.40(8) . . ?
O8 Tb O11 70.15(8) . . ?
O6 Tb O11 144.26(8) 2 . ?
O3 Tb O11 124.56(8) . . ?
O4 Tb O1 126.94(7) . . ?
O5 Tb O1 74.38(8) 2 . ?
O2 Tb O1 63.81(7) . . ?
O8 Tb O1 70.08(8) . . ?
O6 Tb O1 82.48(8) 2 . ?
O3 Tb O1 154.74(8) . . ?
O11 Tb O1 80.69(8) . . ?
O4 Tb O10 74.71(8) . . ?
O5 Tb O10 132.31(8) 2 . ?
O2 Tb O10 111.05(8) . . ?
O8 Tb O10 70.84(8) . . ?
O6 Tb O10 151.52(8) 2 . ?
O3 Tb O10 77.57(8) . . ?
O11 Tb O10 50.79(8) . . ?
O1 Tb O10 125.43(8) . . ?
O4 Tb O7 120.64(8) . . ?
O5 Tb O7 67.62(8) 2 . ?
O2 Tb O7 171.42(8) . . ?
O8 Tb O7 49.45(8) . . ?
O6 Tb O7 113.53(7) 2 . ?
O3 Tb O7 65.63(8) . . ?
O11 Tb O7 101.97(8) . . ?
O1 Tb O7 111.84(7) . . ?
O10 Tb O7 64.72(7) . . ?
O4 Tb N3 106.90(8) . 2 ?
O5 Tb N3 27.15(8) 2 2 ?
O2 Tb N3 97.90(8) . 2 ?
O8 Tb N3 106.69(8) . 2 ?
O6 Tb N3 27.64(7) 2 2 ?
O3 Tb N3 74.08(8) . 2 ?
O11 Tb N3 161.09(8) . 2 ?
O1 Tb N3 80.77(8) . 2 ?
O10 Tb N3 147.15(8) . 2 ?
O7 Tb N3 88.39(8) . 2 ?
O4 Tb N5 78.36(8) . . ?
O5 Tb N5 144.85(8) 2 . ?
O2 Tb N5 91.62(8) . . ?
O8 Tb N5 66.80(8) . . ?
O6 Tb N5 160.82(7) 2 . ?
O3 Tb N5 101.81(9) . . ?
O11 Tb N5 25.41(8) . . ?
O1 Tb N5 102.65(9) . . ?
O10 Tb N5 25.46(8) . . ?
O7 Tb N5 82.04(8) . . ?
N3 Tb N5 170.43(8) 2 . ?
O4 Cu O2 78.61(9) . . ?
O4 Cu N1 171.84(10) . . ?
O2 Cu N1 93.23(10) . . ?
O4 Cu N2 87.81(10) . . ?
O2 Cu N2 148.68(11) . . ?
N1 Cu N2 99.42(11) . . ?
O4 Cu O6 86.78(9) . . ?
O2 Cu O6 119.71(9) . . ?
N1 Cu O6 97.29(10) . . ?
N2 Cu O6 87.09(10) . . ?
O4 Cu Tb 38.28(6) . . ?
O2 Cu Tb 40.86(6) . . ?
N1 Cu Tb 133.65(8) . . ?
N2 Cu Tb 117.91(8) . . ?
O6 Cu Tb 110.30(5) . . ?
C2 O1 C1 116.3(3) . . ?
C2 O1 Tb 119.45(18) . . ?
C1 O1 Tb 124.19(19) . . ?
C7 O2 Cu 126.9(2) . . ?
C7 O2 Tb 124.24(19) . . ?
Cu O2 Tb 106.84(9) . . ?
C8 N1 C9 117.2(3) . . ?
C8 N1 Cu 124.4(2) . . ?
C9 N1 Cu 118.4(2) . . ?
C3 C2 O1 124.6(3) . . ?
C3 C2 C7 121.4(3) . . ?
O1 C2 C7 114.0(3) . . ?
C2 C3 C4 119.8(3) . . ?
C5 C4 C3 120.2(3) . . ?
C4 C5 C6 120.2(3) . . ?
C7 C6 C5 120.0(3) . . ?
C7 C6 C8 123.3(3) . . ?
C5 C6 C8 116.7(3) . . ?
O2 C7 C6 124.0(3) . . ?
O2 C7 C2 117.8(3) . . ?
C6 C7 C2 118.2(3) . . ?
N1 C8 C6 127.6(3) . . ?
N1 C9 C10 119.8(3) . . ?
C12 O3 C11 116.2(2) . . ?
C12 O3 Tb 117.39(18) . . ?
C11 O3 Tb 126.13(18) . . ?
C17 O4 Cu 125.07(19) . . ?
C17 O4 Tb 124.29(19) . . ?
Cu O4 Tb 110.51(10) . . ?
C18 N2 C19 111.8(3) . . ?
C18 N2 Cu 112.8(2) . . ?
C19 N2 Cu 110.7(2) . . ?
C21 N3 O5 122.8(3) . . ?
C21 N3 O6 123.9(3) . . ?
O5 N3 O6 113.2(3) . . ?
C21 N3 Tb 165.6(2) . 2 ?
O5 N3 Tb 54.47(15) . 2 ?
O6 N3 Tb 60.22(15) . 2 ?
N3 O5 Tb 98.37(17) . 2 ?
N3 O6 Cu 118.94(19) . . ?
N3 O6 Tb 92.14(18) . 2 ?
Cu O6 Tb 145.22(9) . 2 ?
C13 C12 O3 124.7(3) . . ?
C13 C12 C17 121.5(3) . . ?
O3 C12 C17 113.8(3) . . ?
C12 C13 C14 119.3(3) . . ?
C15 C14 C13 120.0(3) . . ?
C14 C15 C16 121.8(3) . . ?
C17 C16 C15 118.7(3) . . ?
C17 C16 C18 124.2(3) . . ?
C15 C16 C18 117.1(3) . . ?
O4 C17 C16 124.9(3) . . ?
O4 C17 C12 116.4(3) . . ?
C16 C17 C12 118.7(3) . . ?
N2 C18 C21 110.9(3) . . ?
N2 C18 C16 114.8(3) . . ?
C21 C18 C16 111.0(3) . . ?
N2 C19 C20 110.4(3) . . ?
N3 C21 C18 123.2(3) . . ?
N4 O7 Tb 93.51(18) . . ?
N4 O8 Tb 100.71(19) . . ?
O9 N4 O7 122.6(3) . . ?
O9 N4 O8 121.2(3) . . ?
O7 N4 O8 116.2(3) . . ?
N5 O10 Tb 94.9(2) . . ?
N5 O11 Tb 97.38(19) . . ?
O12 N5 O10 121.8(3) . . ?
O12 N5 O11 121.7(3) . . ?
O10 N5 O11 116.6(3) . . ?
O12 N5 Tb 174.0(2) . . ?
O10 N5 Tb 59.65(18) . . ?
O11 N5 Tb 57.21(17) . . ?
O14 N6 O13 123.5(4) . . ?
O14 N6 C22 119.7(4) . . ?
O13 N6 C22 116.8(4) . . ?
O15 N7 O16 124.0(4) . . ?
O15 N7 C23 119.0(4) . . ?
O16 N7 C23 116.9(3) . . ?

loop_
_geom_bond_atom_site_label_1
_geom_bond_atom_site_label_2
_geom_bond_distance
_geom_bond_site_symmetry_2
_geom_bond_publ_flag
Tb O4 2.312(2) . ?
Tb O5 2.359(2) 2 ?
Tb O2 2.390(2) . ?
Tb O8 2.480(3) . ?
Tb O6 2.491(2) 2 ?
Tb O3 2.493(2) . ?
Tb O11 2.494(3) . ?
Tb O1 2.521(2) . ?
Tb O10 2.548(3) . ?
Tb O7 2.649(2) . ?
Tb N3 2.868(3) 2 ?
Tb N5 2.942(3) . ?
Cu O4 1.935(2) . ?
Cu O2 1.952(2) . ?
Cu N1 1.973(3) . ?
Cu N2 2.050(3) . ?
Cu O6 2.345(2) . ?
O1 C2 1.386(4) . ?
O1 C1 1.451(4) . ?
O2 C7 1.333(4) . ?
N1 C8 1.283(4) . ?
N1 C9 1.474(4) . ?
C2 C3 1.373(5) . ?
C2 C7 1.410(4) . ?
C3 C4 1.402(5) . ?
C4 C5 1.374(5) . ?
C5 C6 1.415(5) . ?
C6 C7 1.400(4) . ?
C6 C8 1.454(4) . ?
C9 C10 1.486(5) . ?
O3 C12 1.389(4) . ?
O3 C11 1.448(4) . ?
O4 C17 1.349(4) . ?
N2 C18 1.485(4) . ?
N2 C19 1.489(5) . ?
N3 C21 1.281(4) . ?
N3 O5 1.323(4) . ?
N3 O6 1.331(3) . ?
N3 Tb 2.868(3) 2 ?
O5 Tb 2.359(2) 2 ?
O6 Tb 2.491(2) 2 ?
C12 C13 1.382(5) . ?
C12 C17 1.414(4) . ?
C13 C14 1.386(5) . ?
C14 C15 1.373(5) . ?
C15 C16 1.403(4) . ?
C16 C17 1.395(4) . ?
C16 C18 1.524(4) . ?
C18 C21 1.503(5) . ?
C19 C20 1.506(5) . ?
O7 N4 1.250(4) . ?
O8 N4 1.283(4) . ?
N4 O9 1.223(4) . ?
O10 N5 1.269(4) . ?
O11 N5 1.273(4) . ?
N5 O12 1.227(4) . ?
O13 N6 1.223(5) . ?
O14 N6 1.184(5) . ?
N6 C22 1.481(5) . ?
O15 N7 1.217(4) . ?
O16 N7 1.243(5) . ?
N7 C23 1.468(5) . ?
